data_7023353
loop_
_publ_author_name
'Becerra, Alexandra'
'Contreras, Ra\'ul'
'Carmona, Daniel'
'Lahoz, Fernando J.'
'Garc\'ia-Ordu\~na, Pilar'

_publ_section_title
;
 Half-sandwich rhodium and iridium complexes containing homochiral
 imidazolyl-imine ligands: synthesis, characterization and catalytic
 applications.
;
_journal_issue 32
_journal_name_full 'Dalton transactions (Cambridge, England : 2003)'
_journal_page_first 11640
_journal_page_last 11651
_journal_paper_doi 10.1039/c3dt51222c
_journal_volume 42
_journal_year 2013
_chemical_absolute_configuration rmad
_chemical_formula_moiety 'C23 H32 N3 O Rh, 2(F6 Sb),0.5(H2 O)'
_chemical_formula_sum 'C23 H33 F12 N3 O1.5 Rh Sb2'
_chemical_formula_weight 949.91
_chemical_name_systematic
;
 ?
;
_space_group_IT_number 4
_symmetry_cell_setting monoclinic
_symmetry_space_group_name_Hall 'P 2yb'
_symmetry_space_group_name_H-M 'P 1 21 1'
_atom_sites_solution_hydrogens geom
_atom_sites_solution_primary direct
_atom_sites_solution_secondary difmap
_audit_creation_method SHELXL-97
_cell_angle_alpha 90.00
_cell_angle_beta 99.0550(10)
_cell_angle_gamma 90.00
_cell_formula_units_Z 2
_cell_length_a 8.1017(9)
_cell_length_b 10.9590(13)
_cell_length_c 17.954(2)
_cell_measurement_reflns_used 9893
_cell_measurement_temperature 100(2)
_cell_measurement_theta_max 29.35
_cell_measurement_theta_min 2.184
_cell_volume 1574.2(3)
_computing_cell_refinement 'SAINT+ in APEX2 v. 2008.4 (Bruker AXS, 2008)'
_computing_data_collection 'SMART in APEX2 v. 2008.4 (Bruker AXS, 2008)'
_computing_data_reduction 'SAINT+ in APEX2 v. 2008.4 (Bruker AXS, 2008)'
_computing_molecular_graphics 'XP program, SHELXTL v6.12, Bruker2000'
_computing_publication_material ENCIFER
_computing_structure_refinement 'SHELXL-97 (Sheldrick, 2008)'
_computing_structure_solution 'SHELXS-97 (Sheldrick, 1990)'
_diffrn_ambient_temperature 100(2)
_diffrn_detector_area_resol_mean 8.26
_diffrn_measured_fraction_theta_full 1.000
_diffrn_measured_fraction_theta_max 0.938
_diffrn_measurement_device_type 'Bruker APEX DUO system'
_diffrn_measurement_method '\w rotations with narrow frames'
_diffrn_radiation_monochromator graphite
_diffrn_radiation_source 'fine-focus sealed tube'
_diffrn_radiation_type MoK\a
_diffrn_radiation_wavelength 0.71073
_diffrn_reflns_av_R_equivalents 0.0369
_diffrn_reflns_av_sigmaI/netI 0.0459
_diffrn_reflns_limit_h_max 11
_diffrn_reflns_limit_h_min -11
_diffrn_reflns_limit_k_max 15
_diffrn_reflns_limit_k_min -13
_diffrn_reflns_limit_l_max 24
_diffrn_reflns_limit_l_min -24
_diffrn_reflns_number 17290
_diffrn_reflns_theta_full 27.50
_diffrn_reflns_theta_max 29.52
_diffrn_reflns_theta_min 2.18
_diffrn_standards_decay_% 0
_exptl_absorpt_coefficient_mu 2.320
_exptl_absorpt_correction_T_max 1.00
_exptl_absorpt_correction_T_min 0.836
_exptl_absorpt_correction_type numerical
_exptl_absorpt_process_details
;
 Absorption corrections based on face indexing, including in 
 APEX2 package (Bruker AXS, 2008).
;
_exptl_crystal_colour yellow
_exptl_crystal_density_diffrn 2.023
_exptl_crystal_density_method 'not measured'
_exptl_crystal_description prism
_exptl_crystal_F_000 918
_exptl_crystal_size_max 0.169
_exptl_crystal_size_mid 0.114
_exptl_crystal_size_min 0.055
_refine_diff_density_max 1.107
_refine_diff_density_min -0.614
_refine_diff_density_rms 0.114
_refine_ls_abs_structure_details 'Flack H D (1983), Acta Cryst. A39, 876-881'
_refine_ls_abs_structure_Flack 0.08(3)
_refine_ls_extinction_method none
_refine_ls_goodness_of_fit_ref 1.036
_refine_ls_hydrogen_treatment constr
_refine_ls_matrix_type full
_refine_ls_number_parameters 385
_refine_ls_number_reflns 6417
_refine_ls_number_restraints 1
_refine_ls_restrained_S_all 1.036
_refine_ls_R_factor_all 0.0410
_refine_ls_R_factor_gt 0.0379
_refine_ls_shift/su_max 0.006
_refine_ls_shift/su_mean 0.000
_refine_ls_structure_factor_coef Fsqd
_refine_ls_weighting_details 'calc w=1/[\s^2^(Fo^2^)+(0.0574P)^2^+0.7067P] where P=(Fo^2^+2Fc^2^)/3'
_refine_ls_weighting_scheme calc
_refine_ls_wR_factor_gt 0.0973
_refine_ls_wR_factor_ref 0.0992
_reflns_number_gt 5965
_reflns_number_total 6417
_reflns_threshold_expression >2sigma(I)
_cod_data_source_file c3dt51222c.txt
_cod_data_source_block cmpnd_7
_cod_depositor_comments
;
The following automatic conversions were performed:

'_symmetry_cell_setting' value 'Monoclinic' changed to 'monoclinic'
according to /home/saulius/struct/CIF-dictionaries/cif_core.dic
dictionary named 'cif_core.dic' version 2.4.2 from 2011-04-26.

Automatic conversion script
Id: cif_fix_values 1891 2012-01-12 08:04:46Z andrius 
;
_cod_original_sg_symbol_H-M 'P 21'
_cod_database_code 7023353

loop_
_symmetry_equiv_pos_as_xyz
'x, y, z'
'-x, y+1/2, -z'

loop_
_atom_site_label
_atom_site_type_symbol
_atom_site_fract_x
_atom_site_fract_y
_atom_site_fract_z
_atom_site_U_iso_or_equiv
_atom_site_adp_type
_atom_site_occupancy
_atom_site_symmetry_multiplicity
_atom_site_calc_flag
_atom_site_refinement_flags
Rh1 Rh 0.43958(5) 0.24541(4) 0.22423(2) 0.02781(9) Uani 1 1 d .
N1 N 0.3308(7) 0.2348(6) 0.3215(3) 0.0425(13) Uani 1 1 d .
N2 N 0.3887(5) 0.4335(5) 0.2473(2) 0.0286(9) Uani 1 1 d .
N3 N 0.2058(6) 0.3277(5) 0.4067(3) 0.0378(12) Uani 1 1 d .
O1 O 0.1777(5) 0.2539(6) 0.1705(3) 0.0609(15) Uani 1 1 d .
H1A H 0.1360 0.1712 0.1594 0.092 Uiso 1 1 d .
H1B H 0.1697 0.3009 0.1237 0.092 Uiso 1 1 d .
C1 C 0.6247(6) 0.2446(7) 0.1492(3) 0.0334(11) Uani 1 1 d .
C2 C 0.5204(7) 0.1401(6) 0.1347(4) 0.0369(13) Uani 1 1 d .
C3 C 0.5341(8) 0.0690(6) 0.2021(4) 0.0383(13) Uani 1 1 d .
C4 C 0.6503(8) 0.1297(6) 0.2584(4) 0.0383(13) Uani 1 1 d .
C5 C 0.7042(6) 0.2392(6) 0.2273(3) 0.0341(11) Uani 1 1 d .
C6 C 0.6523(9) 0.3373(7) 0.0917(4) 0.0461(16) Uani 1 1 d .
H6A H 0.7244 0.3028 0.0580 0.069 Uiso 1 1 calc R
H6B H 0.7060 0.4095 0.1170 0.069 Uiso 1 1 calc R
H6C H 0.5446 0.3605 0.0622 0.069 Uiso 1 1 calc R
C7 C 0.4166(9) 0.1067(9) 0.0629(4) 0.0540(19) Uani 1 1 d .
H7A H 0.3732 0.1808 0.0363 0.081 Uiso 1 1 calc R
H7B H 0.3230 0.0558 0.0730 0.081 Uiso 1 1 calc R
H7C H 0.4843 0.0611 0.0317 0.081 Uiso 1 1 calc R
C8 C 0.4548(9) -0.0541(7) 0.2119(5) 0.0513(18) Uani 1 1 d .
H8A H 0.5335 -0.1191 0.2042 0.077 Uiso 1 1 calc R
H8B H 0.3528 -0.0626 0.1749 0.077 Uiso 1 1 calc R
H8C H 0.4270 -0.0602 0.2630 0.077 Uiso 1 1 calc R
C9 C 0.7121(10) 0.0822(9) 0.3371(4) 0.0545(19) Uani 1 1 d .
H9A H 0.6247 0.0325 0.3542 0.082 Uiso 1 1 calc R
H9B H 0.7396 0.1511 0.3717 0.082 Uiso 1 1 calc R
H9C H 0.8121 0.0321 0.3365 0.082 Uiso 1 1 calc R
C10 C 0.8308(7) 0.3278(8) 0.2659(4) 0.0473(16) Uani 1 1 d .
H10A H 0.8148 0.3379 0.3185 0.071 Uiso 1 1 calc R
H10B H 0.8168 0.4068 0.2401 0.071 Uiso 1 1 calc R
H10C H 0.9436 0.2966 0.2642 0.071 Uiso 1 1 calc R
C11 C 0.2794(13) 0.1499(9) 0.3670(6) 0.070(3) Uani 1 1 d .
H11 H 0.2941 0.0643 0.3627 0.085 Uiso 1 1 calc R
C12 C 0.2020(10) 0.2068(8) 0.4205(5) 0.054(2) Uani 1 1 d .
H12 H 0.1549 0.1683 0.4597 0.065 Uiso 1 1 calc R
C13 C 0.1483(9) 0.4238(7) 0.4509(4) 0.0442(15) Uani 1 1 d .
H13A H 0.2444 0.4693 0.4770 0.066 Uiso 1 1 calc R
H13B H 0.0858 0.3884 0.4882 0.066 Uiso 1 1 calc R
H13C H 0.0753 0.4791 0.4177 0.066 Uiso 1 1 calc R
C14 C 0.2839(7) 0.3420(6) 0.3458(3) 0.0324(12) Uani 1 1 d .
C15 C 0.3133(7) 0.4491(6) 0.3044(3) 0.0319(11) Uani 1 1 d .
H15 H 0.2789 0.5276 0.3183 0.038 Uiso 1 1 calc R
C16 C 0.4145(7) 0.5388(6) 0.1997(3) 0.0326(11) Uani 1 1 d .
H16 H 0.4208 0.5060 0.1483 0.039 Uiso 1 1 calc R
C17 C 0.2737(8) 0.6330(7) 0.1905(4) 0.0411(14) Uani 1 1 d .
H17A H 0.1671 0.5924 0.1727 0.062 Uiso 1 1 calc R
H17B H 0.2949 0.6948 0.1537 0.062 Uiso 1 1 calc R
H17C H 0.2689 0.6723 0.2391 0.062 Uiso 1 1 calc R
C18 C 0.5839(7) 0.6006(6) 0.2278(3) 0.0344(12) Uani 1 1 d .
C19 C 0.6769(8) 0.6439(7) 0.1742(4) 0.0409(14) Uani 1 1 d .
H19 H 0.6393 0.6307 0.1220 0.049 Uiso 1 1 calc R
C20 C 0.8250(10) 0.7065(8) 0.1980(6) 0.059(2) Uani 1 1 d .
H20 H 0.8877 0.7371 0.1616 0.071 Uiso 1 1 calc R
C21 C 0.8828(9) 0.7249(9) 0.2746(6) 0.067(2) Uani 1 1 d .
H21 H 0.9847 0.7672 0.2903 0.081 Uiso 1 1 calc R
C22 C 0.7919(10) 0.6818(9) 0.3267(5) 0.061(2) Uani 1 1 d .
H22 H 0.8304 0.6946 0.3789 0.073 Uiso 1 1 calc R
C23 C 0.6429(8) 0.6191(7) 0.3040(4) 0.0418(14) Uani 1 1 d .
H23 H 0.5811 0.5888 0.3408 0.050 Uiso 1 1 calc R
Sb1 Sb 0.70409(5) 0.30397(4) 0.53794(2) 0.04288(12) Uani 1 1 d .
F1 F 0.8781(9) 0.2093(7) 0.5055(4) 0.0471(17) Uiso 0.645(7) 1 d P
F2 F 0.5320(9) 0.3874(7) 0.5708(5) 0.0477(17) Uiso 0.645(7) 1 d P
F3 F 0.7374(9) 0.2149(7) 0.6287(4) 0.0526(17) Uiso 0.645(7) 1 d P
F4 F 0.6741(14) 0.3720(12) 0.4426(6) 0.088(3) Uiso 0.645(7) 1 d P
F5 F 0.5597(10) 0.1734(9) 0.4986(6) 0.069(2) Uiso 0.645(7) 1 d P
F6 F 0.8567(11) 0.4178(9) 0.5724(5) 0.068(2) Uiso 0.645(7) 1 d P
F1B F 0.9069(14) 0.2327(12) 0.5315(7) 0.042(3) Uiso 0.355(7) 1 d P
F2B F 0.5039(16) 0.3967(12) 0.5440(8) 0.045(3) Uiso 0.355(7) 1 d P
F3B F 0.753(3) 0.323(2) 0.6439(12) 0.099(6) Uiso 0.355(7) 1 d P
F4B F 0.626(2) 0.3112(18) 0.4351(9) 0.072(4) Uiso 0.355(7) 1 d P
F5B F 0.589(2) 0.1588(18) 0.5451(12) 0.083(5) Uiso 0.355(7) 1 d P
F6B F 0.811(2) 0.4570(18) 0.5310(11) 0.078(5) Uiso 0.355(7) 1 d P
Sb2 Sb 0.09595(5) 0.47933(4) -0.02810(2) 0.03949(11) Uani 1 1 d .
F7A F 0.2600(10) 0.4204(8) -0.0830(4) 0.064(2) Uiso 0.645(7) 1 d P
F8A F -0.0608(11) 0.5285(9) 0.0275(5) 0.069(2) Uiso 0.645(7) 1 d P
F9A F 0.0089(16) 0.5646(14) -0.1143(7) 0.111(4) Uiso 0.645(7) 1 d P
F10A F 0.2006(12) 0.3866(11) 0.0553(6) 0.086(3) Uiso 0.645(7) 1 d P
F11A F 0.2708(10) 0.5782(9) 0.0195(5) 0.061(2) Uiso 0.645(7) 1 d P
F12A F -0.0807(13) 0.3918(11) -0.0750(5) 0.081(3) Uiso 0.645(7) 1 d P
F7B F 0.1964(16) 0.4731(15) -0.1133(7) 0.057(3) Uiso 0.355(7) 1 d P
F9B F -0.003(2) 0.635(2) -0.0596(11) 0.087(5) Uiso 0.355(7) 1 d P
F12B F -0.0258(15) 0.3339(13) -0.0585(7) 0.048(3) Uiso 0.355(7) 1 d P
F11B F 0.2198(17) 0.6169(13) -0.0040(7) 0.050(3) Uiso 0.355(7) 1 d P
F8B F -0.001(3) 0.491(2) 0.0633(13) 0.102(6) Uiso 0.355(7) 1 d P
F10B F 0.176(3) 0.328(3) 0.0113(15) 0.117(8) Uiso 0.355(7) 1 d P
O2 O 0.0394(18) 0.0386(18) 0.2464(8) 0.088(5) Uani 0.50 1 d P

loop_
_atom_site_aniso_label
_atom_site_aniso_U_11
_atom_site_aniso_U_22
_atom_site_aniso_U_33
_atom_site_aniso_U_23
_atom_site_aniso_U_13
_atom_site_aniso_U_12
Rh1 0.02334(18) 0.02976(19) 0.03220(19) 0.00096(17) 0.01017(13) 0.00398(16)
N1 0.047(3) 0.044(3) 0.044(3) 0.011(3) 0.031(2) 0.018(3)
N2 0.023(2) 0.033(2) 0.031(2) 0.0016(18) 0.0097(16) 0.0030(18)
N3 0.032(2) 0.048(3) 0.035(2) 0.004(2) 0.0130(18) 0.005(2)
O1 0.026(2) 0.067(4) 0.091(4) -0.025(3) 0.013(2) 0.000(2)
C1 0.028(2) 0.038(3) 0.036(3) 0.001(3) 0.0129(19) 0.011(3)
C2 0.027(3) 0.045(3) 0.041(3) -0.005(3) 0.011(2) 0.008(2)
C3 0.034(3) 0.035(3) 0.049(3) -0.003(3) 0.017(2) 0.003(3)
C4 0.032(3) 0.039(3) 0.045(3) 0.003(3) 0.009(2) 0.013(3)
C5 0.022(2) 0.038(3) 0.044(3) -0.002(3) 0.0098(19) 0.010(2)
C6 0.045(3) 0.053(4) 0.047(3) 0.011(3) 0.029(3) 0.009(3)
C7 0.038(4) 0.069(5) 0.053(4) -0.016(4) 0.002(3) 0.004(3)
C8 0.050(4) 0.034(4) 0.074(5) -0.002(3) 0.022(3) 0.008(3)
C9 0.051(4) 0.069(5) 0.044(3) 0.018(3) 0.009(3) 0.025(4)
C10 0.025(3) 0.060(5) 0.058(4) -0.009(3) 0.009(2) 0.007(3)
C11 0.088(6) 0.053(5) 0.087(6) 0.030(5) 0.066(5) 0.031(4)
C12 0.057(4) 0.051(4) 0.063(4) 0.023(4) 0.040(4) 0.013(3)
C13 0.043(3) 0.049(4) 0.046(3) -0.010(3) 0.023(3) -0.004(3)
C14 0.032(3) 0.034(3) 0.033(3) 0.006(2) 0.012(2) 0.005(2)
C15 0.031(3) 0.033(3) 0.034(3) -0.001(2) 0.0123(19) 0.000(2)
C16 0.037(3) 0.031(3) 0.032(3) 0.002(2) 0.012(2) 0.006(2)
C17 0.041(3) 0.038(3) 0.044(3) 0.004(3) 0.007(2) 0.007(3)
C18 0.033(3) 0.032(3) 0.039(3) 0.005(2) 0.008(2) 0.009(2)
C19 0.038(3) 0.043(4) 0.045(3) 0.013(3) 0.018(2) 0.010(3)
C20 0.042(4) 0.053(5) 0.088(6) 0.019(4) 0.025(4) -0.001(3)
C21 0.030(3) 0.064(6) 0.107(7) 0.005(5) 0.005(4) -0.004(4)
C22 0.048(4) 0.062(5) 0.068(5) -0.004(4) -0.002(3) -0.006(4)
C23 0.038(3) 0.046(4) 0.042(3) -0.001(3) 0.007(2) -0.003(3)
Sb1 0.0427(2) 0.0498(3) 0.0400(2) 0.00898(19) 0.01824(16) 0.00605(19)
Sb2 0.03067(19) 0.0469(2) 0.0406(2) 0.00798(18) 0.00472(14) 0.00261(18)
O2 0.074(9) 0.106(13) 0.080(9) -0.007(9) 0.005(7) -0.034(9)

loop_
_atom_type_symbol
_atom_type_description
_atom_type_scat_dispersion_real
_atom_type_scat_dispersion_imag
_atom_type_scat_source
C C 0.0033 0.0016 'International Tables Vol C Tables 4.2.6.8 and 6.1.1.4'
H H 0.0000 0.0000 'International Tables Vol C Tables 4.2.6.8 and 6.1.1.4'
N N 0.0061 0.0033 'International Tables Vol C Tables 4.2.6.8 and 6.1.1.4'
O O 0.0106 0.0060 'International Tables Vol C Tables 4.2.6.8 and 6.1.1.4'
F F 0.0171 0.0103 'International Tables Vol C Tables 4.2.6.8 and 6.1.1.4'
Rh Rh -1.1178 0.9187 'International Tables Vol C Tables 4.2.6.8 and 6.1.1.4'
Sb Sb -0.5866 1.5461 'International Tables Vol C Tables 4.2.6.8 and 6.1.1.4'

loop_
_geom_angle_atom_site_label_1
_geom_angle_atom_site_label_2
_geom_angle_atom_site_label_3
_geom_angle
N1 Rh1 C5 122.2(2)
N1 Rh1 C4 98.6(2)
C5 Rh1 C4 38.8(3)
N1 Rh1 C3 108.5(2)
C5 Rh1 C3 65.7(2)
C4 Rh1 C3 39.1(3)
N1 Rh1 N2 76.9(2)
C5 Rh1 N2 104.3(2)
C4 Rh1 N2 132.9(2)
C3 Rh1 N2 170.0(2)
N1 Rh1 C2 144.3(3)
C5 Rh1 C2 65.3(2)
C4 Rh1 C2 64.9(2)
C3 Rh1 C2 38.8(3)
N2 Rh1 C2 138.0(2)
N1 Rh1 C1 161.4(2)
C5 Rh1 C1 39.3(2)
C4 Rh1 C1 64.9(2)
C3 Rh1 C1 65.0(3)
N2 Rh1 C1 107.2(2)
C2 Rh1 C1 38.4(3)
N1 Rh1 O1 82.1(2)
C5 Rh1 O1 155.7(2)
C4 Rh1 O1 145.7(3)
C3 Rh1 O1 107.9(2)
N2 Rh1 O1 80.9(2)
C2 Rh1 O1 94.7(2)
C1 Rh1 O1 116.4(2)
C14 N1 C11 106.3(5)
C14 N1 Rh1 114.0(4)
C11 N1 Rh1 139.5(6)
C15 N2 C16 119.2(5)
C15 N2 Rh1 114.3(4)
C16 N2 Rh1 126.1(3)
C12 N3 C14 106.8(5)
C12 N3 C13 126.7(5)
C14 N3 C13 126.4(6)
Rh1 O1 H1A 109.3
Rh1 O1 H1B 109.2
H1A O1 H1B 109.8
C2 C1 C5 107.8(6)
C2 C1 C6 124.8(6)
C5 C1 C6 127.3(6)
C2 C1 Rh1 70.6(3)
C5 C1 Rh1 69.2(3)
C6 C1 Rh1 128.4(4)
C1 C2 C3 108.6(5)
C1 C2 C7 127.1(7)
C3 C2 C7 124.3(7)
C1 C2 Rh1 71.0(3)
C3 C2 Rh1 69.7(3)
C7 C2 Rh1 125.9(4)
C2 C3 C4 107.5(6)
C2 C3 C8 127.3(6)
C4 C3 C8 125.0(6)
C2 C3 Rh1 71.5(4)
C4 C3 Rh1 70.3(3)
C8 C3 Rh1 127.7(4)
C5 C4 C3 108.8(5)
C5 C4 C9 125.5(7)
C3 C4 C9 125.6(7)
C5 C4 Rh1 70.6(3)
C3 C4 Rh1 70.5(3)
C9 C4 Rh1 127.1(5)
C4 C5 C1 107.3(6)
C4 C5 C10 126.5(6)
C1 C5 C10 126.0(6)
C4 C5 Rh1 70.6(3)
C1 C5 Rh1 71.5(3)
C10 C5 Rh1 127.0(4)
C1 C6 H6A 109.5
C1 C6 H6B 109.5
H6A C6 H6B 109.5
C1 C6 H6C 109.5
H6A C6 H6C 109.5
H6B C6 H6C 109.5
C2 C7 H7A 109.5
C2 C7 H7B 109.5
H7A C7 H7B 109.5
C2 C7 H7C 109.5
H7A C7 H7C 109.5
H7B C7 H7C 109.5
C3 C8 H8A 109.5
C3 C8 H8B 109.5
H8A C8 H8B 109.5
C3 C8 H8C 109.5
H8A C8 H8C 109.5
H8B C8 H8C 109.5
C4 C9 H9A 109.5
C4 C9 H9B 109.5
H9A C9 H9B 109.5
C4 C9 H9C 109.5
H9A C9 H9C 109.5
H9B C9 H9C 109.5
C5 C10 H10A 109.5
C5 C10 H10B 109.5
H10A C10 H10B 109.5
C5 C10 H10C 109.5
H10A C10 H10C 109.5
H10B C10 H10C 109.5
N1 C11 C12 109.2(7)
N1 C11 H11 125.4
C12 C11 H11 125.4
N3 C12 C11 106.8(6)
N3 C12 H12 126.6
C11 C12 H12 126.6
N3 C13 H13A 109.5
N3 C13 H13B 109.5
H13A C13 H13B 109.5
N3 C13 H13C 109.5
H13A C13 H13C 109.5
H13B C13 H13C 109.5
N1 C14 N3 110.9(5)
N1 C14 C15 118.5(5)
N3 C14 C15 130.6(6)
N2 C15 C14 116.3(5)
N2 C15 H15 121.8
C14 C15 H15 121.8
N2 C16 C17 114.9(5)
N2 C16 C18 110.8(5)
C17 C16 C18 110.4(5)
N2 C16 H16 106.7
C17 C16 H16 106.7
C18 C16 H16 106.7
C16 C17 H17A 109.5
C16 C17 H17B 109.5
H17A C17 H17B 109.5
C16 C17 H17C 109.5
H17A C17 H17C 109.5
H17B C17 H17C 109.5
C23 C18 C19 119.3(6)
C23 C18 C16 122.5(5)
C19 C18 C16 118.2(6)
C20 C19 C18 119.4(7)
C20 C19 H19 120.3
C18 C19 H19 120.3
C19 C20 C21 120.9(7)
C19 C20 H20 119.6
C21 C20 H20 119.6
C22 C21 C20 119.5(7)
C22 C21 H21 120.2
C20 C21 H21 120.2
C21 C22 C23 120.4(8)
C21 C22 H22 119.8
C23 C22 H22 119.8
C18 C23 C22 120.6(7)
C18 C23 H23 119.7
C22 C23 H23 119.7
F6 Sb1 F1B 75.1(5)
F6 Sb1 F2 93.4(4)
F1B Sb1 F2 163.8(5)
F6 Sb1 F4 91.2(5)
F1B Sb1 F4 95.8(5)
F2 Sb1 F4 95.8(4)
F6 Sb1 F4B 114.9(7)
F1B Sb1 F4B 97.0(6)
F2 Sb1 F4B 98.2(6)
F4 Sb1 F4B 24.1(6)
F6 Sb1 F5B 153.6(7)
F1B Sb1 F5B 95.9(7)
F2 Sb1 F5B 89.5(6)
F4 Sb1 F5B 114.5(7)
F4B Sb1 F5B 90.6(9)
F6 Sb1 F3 93.7(4)
F1B Sb1 F3 80.0(4)
F2 Sb1 F3 89.6(3)
F4 Sb1 F3 172.5(5)
F4B Sb1 F3 149.7(6)
F5B Sb1 F3 60.1(7)
F6 Sb1 F3B 63.5(8)
F1B Sb1 F3B 93.6(8)
F2 Sb1 F3B 70.8(7)
F4 Sb1 F3B 149.6(8)
F4B Sb1 F3B 168.4(9)
F5B Sb1 F3B 93.0(9)
F3 Sb1 F3B 37.6(7)
F6 Sb1 F6B 27.6(5)
F1B Sb1 F6B 87.1(7)
F2 Sb1 F6B 87.6(6)
F4 Sb1 F6B 65.0(7)
F4B Sb1 F6B 89.1(8)
F5B Sb1 F6B 177.0(8)
F3 Sb1 F6B 120.7(6)
F3B Sb1 F6B 86.7(9)
F6 Sb1 F5 174.2(4)
F1B Sb1 F5 99.2(5)
F2 Sb1 F5 92.3(3)
F4 Sb1 F5 88.6(5)
F4B Sb1 F5 64.7(7)
F5B Sb1 F5 25.9(6)
F3 Sb1 F5 85.9(4)
F3B Sb1 F5 118.2(8)
F6B Sb1 F5 153.5(6)
F6 Sb1 F1 88.9(4)
F1B Sb1 F1 16.7(4)
F2 Sb1 F1 176.9(3)
F4 Sb1 F1 86.2(4)
F4B Sb1 F1 82.6(6)
F5B Sb1 F1 87.5(6)
F3 Sb1 F1 88.3(3)
F3B Sb1 F1 108.6(7)
F6B Sb1 F1 95.4(6)
F5 Sb1 F1 85.3(4)
F6 Sb1 F2B 98.9(5)
F1B Sb1 F2B 173.4(6)
F2 Sb1 F2B 15.3(4)
F4 Sb1 F2B 81.4(6)
F4B Sb1 F2B 82.9(7)
F5B Sb1 F2B 90.8(7)
F3 Sb1 F2B 103.4(5)
F3B Sb1 F2B 86.0(8)
F6B Sb1 F2B 86.2(6)
F5 Sb1 F2B 86.8(5)
F1 Sb1 F2B 165.5(5)
F1B F1 Sb1 74.1(15)
F2B F2 Sb1 93(2)
F3B F3 Sb1 71.6(11)
F4B F4 Sb1 78.6(16)
F5B F5 Sb1 73.4(15)
F6B F6 Sb1 82.8(13)
F1 F1B Sb1 89.2(16)
F2 F2B Sb1 72.1(19)
F3 F3B Sb1 70.7(11)
F4 F4B Sb1 77.3(16)
F5 F5B Sb1 80.7(16)
F6 F6B Sb1 69.6(13)
F8A Sb2 F12A 81.0(4)
F8A Sb2 F11B 91.8(5)
F12A Sb2 F11B 155.5(6)
F8A Sb2 F7B 154.9(6)
F12A Sb2 F7B 90.8(5)
F11B Sb2 F7B 86.0(6)
F8A Sb2 F9A 95.9(5)
F12A Sb2 F9A 73.1(6)
F11B Sb2 F9A 84.5(6)
F7B Sb2 F9A 59.0(6)
F8A Sb2 F11A 97.0(4)
F12A Sb2 F11A 176.6(5)
F11B Sb2 F11A 21.3(4)
F7B Sb2 F11A 89.9(5)
F9A Sb2 F11A 104.5(5)
F8A Sb2 F10B 106.6(9)
F12A Sb2 F10B 84.8(9)
F11B Sb2 F10B 119.7(9)
F7B Sb2 F10B 96.2(9)
F9A Sb2 F10B 145.5(10)
F11A Sb2 F10B 98.4(9)
F8A Sb2 F7A 177.0(4)
F12A Sb2 F7A 98.4(4)
F11B Sb2 F7A 90.0(5)
F7B Sb2 F7A 27.8(4)
F9A Sb2 F7A 86.7(5)
F11A Sb2 F7A 83.8(4)
F10B Sb2 F7A 70.4(8)
F8A Sb2 F10A 89.4(4)
F12A Sb2 F10A 107.7(5)
F11B Sb2 F10A 95.4(6)
F7B Sb2 F10A 115.8(6)
F9A Sb2 F10A 174.8(5)
F11A Sb2 F10A 74.9(4)
F10B Sb2 F10A 31.2(8)
F7A Sb2 F10A 88.0(4)
F8A Sb2 F12B 91.7(5)
F12A Sb2 F12B 24.8(4)
F11B Sb2 F12B 176.4(6)
F7B Sb2 F12B 90.4(6)
F9A Sb2 F12B 94.1(6)
F11A Sb2 F12B 158.5(5)
F10B Sb2 F12B 60.2(10)
F7A Sb2 F12B 86.6(5)
F10A Sb2 F12B 85.7(5)
F8A Sb2 F8B 26.0(7)
F12A Sb2 F8B 91.9(7)
F11B Sb2 F8B 91.5(8)
F7B Sb2 F8B 177.3(8)
F9A Sb2 F8B 121.8(9)
F11A Sb2 F8B 87.4(7)
F10B Sb2 F8B 84.2(11)
F7A Sb2 F8B 151.5(8)
F10A Sb2 F8B 63.5(8)
F12B Sb2 F8B 92.1(8)
F8A Sb2 F9B 66.7(6)
F12A Sb2 F9B 94.0(7)
F11B Sb2 F9B 61.8(8)
F7B Sb2 F9B 90.4(7)
F9A Sb2 F9B 39.0(6)
F11A Sb2 F9B 82.7(7)
F10B Sb2 F9B 173.3(10)
F7A Sb2 F9B 116.3(6)
F10A Sb2 F9B 144.9(7)
F12B Sb2 F9B 118.8(7)
F8B Sb2 F9B 89.2(10)
F7B F7A Sb2 73.3(10)
F8B F8A Sb2 84.5(17)
F9B F9A Sb2 74.1(10)
F10B F10A Sb2 73.7(17)
F11B F11A Sb2 75.0(13)
F12B F12A Sb2 84.0(12)
F7A F7B Sb2 78.9(10)
F9A F9B Sb2 66.9(11)
F12A F12B Sb2 71.2(12)
F11A F11B Sb2 83.7(14)
F8A F8B Sb2 69.5(16)
F10A F10B Sb2 75.2(18)

loop_
_geom_bond_atom_site_label_1
_geom_bond_atom_site_label_2
_geom_bond_distance
Rh1 N1 2.080(4)
Rh1 C5 2.137(5)
Rh1 C4 2.137(6)
Rh1 C3 2.140(6)
Rh1 N2 2.155(5)
Rh1 C2 2.163(6)
Rh1 C1 2.168(5)
Rh1 O1 2.190(5)
N1 C14 1.329(8)
N1 C11 1.346(9)
N2 C15 1.284(7)
N2 C16 1.470(7)
N3 C12 1.350(10)
N3 C14 1.356(7)
N3 C13 1.440(9)
O1 H1A 0.9769
O1 H1B 0.9795
C1 C2 1.423(10)
C1 C5 1.449(8)
C1 C6 1.491(9)
C2 C3 1.429(9)
C2 C7 1.470(9)
C3 C4 1.433(9)
C3 C8 1.517(10)
C4 C5 1.421(9)
C4 C9 1.516(9)
C5 C10 1.501(10)
C6 H6A 0.9800
C6 H6B 0.9800
C6 H6C 0.9800
C7 H7A 0.9800
C7 H7B 0.9800
C7 H7C 0.9800
C8 H8A 0.9800
C8 H8B 0.9800
C8 H8C 0.9800
C9 H9A 0.9800
C9 H9B 0.9800
C9 H9C 0.9800
C10 H10A 0.9800
C10 H10B 0.9800
C10 H10C 0.9800
C11 C12 1.378(11)
C11 H11 0.9500
C12 H12 0.9500
C13 H13A 0.9800
C13 H13B 0.9800
C13 H13C 0.9800
C14 C15 1.429(8)
C15 H15 0.9500
C16 C17 1.528(8)
C16 C18 1.542(9)
C16 H16 1.0000
C17 H17A 0.9800
C17 H17B 0.9800
C17 H17C 0.9800
C18 C23 1.390(9)
C18 C19 1.395(8)
C19 C20 1.389(11)
C19 H19 0.9500
C20 C21 1.396(13)
C20 H20 0.9500
C21 C22 1.363(13)
C21 H21 0.9500
C22 C23 1.394(10)
C22 H22 0.9500
C23 H23 0.9500
Sb1 F6 1.796(9)
Sb1 F1B 1.840(11)
Sb1 F2 1.841(7)
Sb1 F4 1.847(11)
Sb1 F4B 1.857(16)
Sb1 F5B 1.86(2)
Sb1 F3 1.883(7)
Sb1 F3B 1.89(2)
Sb1 F6B 1.901(19)
Sb1 F5 1.912(9)
Sb1 F1 1.913(7)
Sb1 F2B 1.932(13)
F1 F1B 0.550(12)
F2 F2B 0.509(13)
F3 F3B 1.22(2)
F4 F4B 0.772(18)
F5 F5B 0.847(18)
F6 F6B 0.888(17)
Sb2 F8A 1.816(8)
Sb2 F12A 1.816(10)
Sb2 F11B 1.825(13)
Sb2 F7B 1.844(13)
Sb2 F9A 1.850(13)
Sb2 F11A 1.879(8)
Sb2 F10B 1.88(3)
Sb2 F7A 1.889(8)
Sb2 F10A 1.896(10)
Sb2 F12B 1.908(13)
Sb2 F8B 1.93(2)
Sb2 F9B 1.93(2)
F7A F7B 0.898(14)
F8A F8B 0.85(2)
F9A F9B 1.27(2)
F10A F10B 1.01(3)
F11A F11B 0.688(13)
F12A F12B 0.804(13)

loop_
_geom_torsion_atom_site_label_1
_geom_torsion_atom_site_label_2
_geom_torsion_atom_site_label_3
_geom_torsion_atom_site_label_4
_geom_torsion
C5 Rh1 N1 C14 100.5(5)
C4 Rh1 N1 C14 133.9(5)
C3 Rh1 N1 C14 172.9(5)
N2 Rh1 N1 C14 1.7(5)
C2 Rh1 N1 C14 -167.8(4)
C1 Rh1 N1 C14 106.7(8)
O1 Rh1 N1 C14 -80.8(5)
C5 Rh1 N1 C11 -86.1(10)
C4 Rh1 N1 C11 -52.7(10)
C3 Rh1 N1 C11 -13.7(10)
N2 Rh1 N1 C11 175.1(10)
C2 Rh1 N1 C11 5.6(12)
C1 Rh1 N1 C11 -79.9(14)
O1 Rh1 N1 C11 92.6(10)
N1 Rh1 N2 C15 -2.9(4)
C5 Rh1 N2 C15 -123.2(4)
C4 Rh1 N2 C15 -92.5(5)
C2 Rh1 N2 C15 168.0(4)
C1 Rh1 N2 C15 -164.0(4)
O1 Rh1 N2 C15 81.1(4)
N1 Rh1 N2 C16 -175.4(5)
C5 Rh1 N2 C16 64.2(5)
C4 Rh1 N2 C16 94.9(5)
C2 Rh1 N2 C16 -4.6(6)
C1 Rh1 N2 C16 23.4(5)
O1 Rh1 N2 C16 -91.5(5)
N1 Rh1 C1 C2 110.5(8)
C5 Rh1 C1 C2 118.7(6)
C4 Rh1 C1 C2 80.5(4)
C3 Rh1 C1 C2 37.1(4)
N2 Rh1 C1 C2 -149.6(3)
O1 Rh1 C1 C2 -61.3(4)
N1 Rh1 C1 C5 -8.3(10)
C4 Rh1 C1 C5 -38.2(4)
C3 Rh1 C1 C5 -81.6(4)
N2 Rh1 C1 C5 91.7(4)
C2 Rh1 C1 C5 -118.7(6)
O1 Rh1 C1 C5 180.0(4)
N1 Rh1 C1 C6 -130.0(8)
C5 Rh1 C1 C6 -121.7(8)
C4 Rh1 C1 C6 -159.9(7)
C3 Rh1 C1 C6 156.7(7)
N2 Rh1 C1 C6 -30.0(6)
C2 Rh1 C1 C6 119.6(7)
O1 Rh1 C1 C6 58.2(7)
C5 C1 C2 C3 -0.4(6)
C6 C1 C2 C3 176.2(5)
Rh1 C1 C2 C3 -59.9(4)
C5 C1 C2 C7 -179.4(6)
C6 C1 C2 C7 -2.8(9)
Rh1 C1 C2 C7 121.1(6)
C5 C1 C2 Rh1 59.4(3)
C6 C1 C2 Rh1 -123.9(6)
N1 Rh1 C2 C1 -149.1(4)
C5 Rh1 C2 C1 -37.7(3)
C4 Rh1 C2 C1 -80.7(4)
C3 Rh1 C2 C1 -119.1(5)
N2 Rh1 C2 C1 46.3(5)
O1 Rh1 C2 C1 127.9(4)
N1 Rh1 C2 C3 -30.0(6)
C5 Rh1 C2 C3 81.4(4)
C4 Rh1 C2 C3 38.4(4)
N2 Rh1 C2 C3 165.4(3)
C1 Rh1 C2 C3 119.1(5)
O1 Rh1 C2 C3 -113.0(4)
N1 Rh1 C2 C7 88.3(8)
C5 Rh1 C2 C7 -160.3(8)
C4 Rh1 C2 C7 156.7(8)
C3 Rh1 C2 C7 118.4(8)
N2 Rh1 C2 C7 -76.2(7)
C1 Rh1 C2 C7 -122.6(8)
O1 Rh1 C2 C7 5.4(7)
C1 C2 C3 C4 -0.8(6)
C7 C2 C3 C4 178.2(6)
Rh1 C2 C3 C4 -61.5(4)
C1 C2 C3 C8 -175.6(6)
C7 C2 C3 C8 3.4(10)
Rh1 C2 C3 C8 123.7(6)
C1 C2 C3 Rh1 60.7(4)
C7 C2 C3 Rh1 -120.3(6)
N1 Rh1 C3 C2 162.1(4)
C5 Rh1 C3 C2 -80.2(4)
C4 Rh1 C3 C2 -117.1(5)
C1 Rh1 C3 C2 -36.8(3)
O1 Rh1 C3 C2 74.6(4)
N1 Rh1 C3 C4 -80.8(4)
C5 Rh1 C3 C4 36.9(3)
C2 Rh1 C3 C4 117.1(5)
C1 Rh1 C3 C4 80.4(4)
O1 Rh1 C3 C4 -168.3(4)
N1 Rh1 C3 C8 38.8(7)
C5 Rh1 C3 C8 156.6(7)
C4 Rh1 C3 C8 119.6(8)
C2 Rh1 C3 C8 -123.3(8)
C1 Rh1 C3 C8 -160.0(7)
O1 Rh1 C3 C8 -48.7(7)
C2 C3 C4 C5 1.8(6)
C8 C3 C4 C5 176.7(5)
Rh1 C3 C4 C5 -60.4(4)
C2 C3 C4 C9 -175.5(6)
C8 C3 C4 C9 -0.5(10)
Rh1 C3 C4 C9 122.3(6)
C2 C3 C4 Rh1 62.2(4)
C8 C3 C4 Rh1 -122.8(6)
N1 Rh1 C4 C5 -132.1(4)
C3 Rh1 C4 C5 119.2(5)
N2 Rh1 C4 C5 -52.0(4)
C2 Rh1 C4 C5 81.2(4)
C1 Rh1 C4 C5 38.6(4)
O1 Rh1 C4 C5 139.3(4)
N1 Rh1 C4 C3 108.7(4)
C5 Rh1 C4 C3 -119.2(5)
N2 Rh1 C4 C3 -171.2(3)
C2 Rh1 C4 C3 -38.0(4)
C1 Rh1 C4 C3 -80.5(4)
O1 Rh1 C4 C3 20.1(6)
N1 Rh1 C4 C9 -11.8(7)
C5 Rh1 C4 C9 120.3(8)
C3 Rh1 C4 C9 -120.5(8)
N2 Rh1 C4 C9 68.3(8)
C2 Rh1 C4 C9 -158.5(8)
C1 Rh1 C4 C9 158.9(8)
O1 Rh1 C4 C9 -100.4(7)
C3 C4 C5 C1 -2.0(6)
C9 C4 C5 C1 175.2(6)
Rh1 C4 C5 C1 -62.5(4)
C3 C4 C5 C10 -177.4(5)
C9 C4 C5 C10 -0.2(9)
Rh1 C4 C5 C10 122.2(6)
C3 C4 C5 Rh1 60.4(4)
C9 C4 C5 Rh1 -122.3(6)
C2 C1 C5 C4 1.5(6)
C6 C1 C5 C4 -175.0(5)
Rh1 C1 C5 C4 61.9(4)
C2 C1 C5 C10 176.9(5)
C6 C1 C5 C10 0.3(9)
Rh1 C1 C5 C10 -122.7(6)
C2 C1 C5 Rh1 -60.3(4)
C6 C1 C5 Rh1 123.1(6)
N1 Rh1 C5 C4 60.1(5)
C3 Rh1 C5 C4 -37.2(4)
N2 Rh1 C5 C4 143.4(4)
C2 Rh1 C5 C4 -80.0(4)
C1 Rh1 C5 C4 -116.8(6)
O1 Rh1 C5 C4 -116.8(6)
N1 Rh1 C5 C1 176.9(4)
C4 Rh1 C5 C1 116.8(6)
C3 Rh1 C5 C1 79.6(4)
N2 Rh1 C5 C1 -99.8(4)
C2 Rh1 C5 C1 36.8(4)
O1 Rh1 C5 C1 -0.1(8)
N1 Rh1 C5 C10 -61.5(7)
C4 Rh1 C5 C10 -121.6(7)
C3 Rh1 C5 C10 -158.8(6)
N2 Rh1 C5 C10 21.8(6)
C2 Rh1 C5 C10 158.4(7)
C1 Rh1 C5 C10 121.6(8)
O1 Rh1 C5 C10 121.6(7)
C14 N1 C11 C12 -0.9(11)
Rh1 N1 C11 C12 -174.6(6)
C14 N3 C12 C11 0.2(10)
C13 N3 C12 C11 -176.1(8)
N1 C11 C12 N3 0.5(12)
C11 N1 C14 N3 1.0(9)
Rh1 N1 C14 N3 176.6(4)
C11 N1 C14 C15 -176.0(7)
Rh1 N1 C14 C15 -0.5(7)
C12 N3 C14 N1 -0.8(8)
C13 N3 C14 N1 175.5(6)
C12 N3 C14 C15 175.9(7)
C13 N3 C14 C15 -7.8(10)
C16 N2 C15 C14 176.6(5)
Rh1 N2 C15 C14 3.5(6)
N1 C14 C15 N2 -2.1(8)
N3 C14 C15 N2 -178.5(6)
C15 N2 C16 C17 -34.9(8)
Rh1 N2 C16 C17 137.4(4)
C15 N2 C16 C18 91.2(6)
Rh1 N2 C16 C18 -96.5(5)
N2 C16 C18 C23 -41.7(8)
C17 C16 C18 C23 86.8(7)
N2 C16 C18 C19 141.2(5)
C17 C16 C18 C19 -90.3(7)
C23 C18 C19 C20 -1.1(10)
C16 C18 C19 C20 176.1(6)
C18 C19 C20 C21 0.9(12)
C19 C20 C21 C22 -0.6(14)
C20 C21 C22 C23 0.4(14)
C19 C18 C23 C22 1.0(11)
C16 C18 C23 C22 -176.1(7)
C21 C22 C23 C18 -0.6(13)
